data_7056716
loop_
_publ_author_name
'Alcivar Le\'on, Christian David'
'Echeverr\'ia, Gustavo A.'
'Piro, Oscar E.'
'Ulic, Sonia E.'
'Jios, Jorge Luis'
'Pereanez, Jaime A.'
'Henao Casta\~neda, Isabel Cristina'
'P\'erez, Hiram'

_publ_section_title
;
 The role of non-covalent interactions in some 2-trifluoromethylchromones
 in the solid state.
;
_journal_name_full 'New J. Chem.'
_journal_paper_doi 10.1039/C7NJ00481H
_journal_year 2017
_chemical_formula_sum 'C12 H6 F3 N O2'
_chemical_formula_weight 253.18
_chemical_name_systematic 2-trifluoromethylchromone-3-cyanide-methyl
_space_group_crystal_system monoclinic
_space_group_IT_number 14
_space_group_name_Hall '-P 2ybc'
_space_group_name_H-M_alt 'P 1 21/c 1'
_symmetry_space_group_name_Hall '-P 2ybc'
_symmetry_space_group_name_H-M 'P 1 21/c 1'
_atom_sites_solution_hydrogens difmap
_atom_sites_solution_primary direct
_atom_sites_solution_secondary difmap
_audit_creation_method SHELXL-2014/7
_audit_update_record
;
2016-04-12 deposited with the CCDC.
2017-10-26 downloaded from the CCDC.
;
_cell_angle_alpha 90
_cell_angle_beta 114.01(1)
_cell_angle_gamma 90
_cell_formula_units_Z 4
_cell_length_a 7.6164(8)
_cell_length_b 19.798(2)
_cell_length_c 7.849(1)
_cell_measurement_reflns_used 1192
_cell_measurement_temperature 297(2)
_cell_measurement_theta_max 73.3340
_cell_measurement_theta_min 4.4629
_cell_volume 1081.1(2)
_computing_cell_refinement
;
CrysAlisPro, Agilent Technologies,
Version 1.171.36.20 (release 27-06-2012 CrysAlis171 .NET)
(compiled Jul 11 2012,15:38:31)
;
_computing_data_collection
;
CrysAlisPro, Agilent Technologies,
Version 1.171.36.20 (release 27-06-2012 CrysAlis171 .NET)
(compiled Jul 11 2012,15:38:31)
;
_computing_data_reduction
;
CrysAlisPro, Agilent Technologies,
Version 1.171.36.20 (release 27-06-2012 CrysAlis171 .NET)
(compiled Jul 11 2012,15:38:31)
;
_computing_molecular_graphics 'ORTEP-3 (Farrugia, 1997)'
_computing_publication_material 'SHELXL-2014/7 (Sheldrick, 2014)'
_computing_structure_refinement 'SHELXL-2014/7 (Sheldrick, 2014)'
_computing_structure_solution 'SHELXS (Sheldrick, 2008)'
_diffrn_ambient_temperature 297(2)
_diffrn_detector_area_resol_mean 16.0604
_diffrn_measured_fraction_theta_full 1.000
_diffrn_measured_fraction_theta_max 0.981
_diffrn_measurement_device_type 'Xcalibur, Eos, Gemini'
_diffrn_radiation_monochromator graphite
_diffrn_radiation_source 'Enhance (Cu) X-ray Source'
_diffrn_radiation_type 'Cu K\a'
_diffrn_radiation_wavelength 1.5418
_diffrn_reflns_av_R_equivalents 0.0222
_diffrn_reflns_av_unetI/netI 0.0293
_diffrn_reflns_Laue_measured_fraction_full 1.000
_diffrn_reflns_Laue_measured_fraction_max 0.981
_diffrn_reflns_limit_h_max 8
_diffrn_reflns_limit_h_min -9
_diffrn_reflns_limit_k_max 17
_diffrn_reflns_limit_k_min -24
_diffrn_reflns_limit_l_max 7
_diffrn_reflns_limit_l_min -9
_diffrn_reflns_number 4180
_diffrn_reflns_point_group_measured_fraction_full 1.000
_diffrn_reflns_point_group_measured_fraction_max 0.981
_diffrn_reflns_theta_full 67.684
_diffrn_reflns_theta_max 73.491
_diffrn_reflns_theta_min 4.467
_exptl_absorpt_coefficient_mu 1.242
_exptl_absorpt_correction_T_max 1.00000
_exptl_absorpt_correction_T_min 0.70458
_exptl_absorpt_correction_type multi-scan
_exptl_absorpt_process_details
;
CrysAlisPro, Agilent Technologies,
Version 1.171.36.20 (release 27-06-2012 CrysAlis171 .NET)
(compiled Jul 11 2012,15:38:31)
Empirical absorption correction using spherical harmonics,
 implemented in SCALE3 ABSPACK scaling algorithm.
;
_exptl_crystal_colour colorless
_exptl_crystal_density_diffrn 1.555
_exptl_crystal_description plate
_exptl_crystal_F_000 512
_exptl_crystal_recrystallization_method 'Re-crystallisation from solvent'
_exptl_crystal_size_max 0.662
_exptl_crystal_size_mid 0.387
_exptl_crystal_size_min 0.084
_refine_diff_density_max 0.142
_refine_diff_density_min -0.222
_refine_diff_density_rms 0.045
_refine_ls_extinction_method none
_refine_ls_goodness_of_fit_ref 1.040
_refine_ls_hydrogen_treatment refall
_refine_ls_matrix_type full
_refine_ls_number_parameters 187
_refine_ls_number_reflns 2142
_refine_ls_number_restraints 0
_refine_ls_restrained_S_all 1.040
_refine_ls_R_factor_all 0.0629
_refine_ls_R_factor_gt 0.0456
_refine_ls_shift/su_max 0.001
_refine_ls_shift/su_mean 0.000
_refine_ls_structure_factor_coef Fsqd
_refine_ls_weighting_details 'w=1/[\s^2^(Fo^2^)+(0.0775P)^2^+0.0304P] where P=(Fo^2^+2Fc^2^)/3'
_refine_ls_weighting_scheme calc
_refine_ls_wR_factor_gt 0.1256
_refine_ls_wR_factor_ref 0.1447
_reflns_Friedel_coverage 0.000
_reflns_number_gt 1543
_reflns_number_total 2142
_reflns_threshold_expression 'I > 2\s(I)'
_cod_data_source_file c7nj00481h2.cif
_cod_data_source_block shelx
_cod_original_cell_volume 1081.2(2)
_cod_database_code 7056716
_shelx_shelxl_version_number 2014/7
_shelx_space_group_comment
;
The symmetry employed for this shelxl refinement is uniquely defined
by the following loop, which should always be used as a source of
symmetry information in preference to the above space-group names.
They are only intended as comments.
;
_shelx_estimated_absorpt_t_min 0.494
_shelx_estimated_absorpt_t_max 0.903
_solvent_exptl_crystal_recrystallization_method Hexane

loop_
_space_group_symop_operation_xyz
'x, y, z'
'-x, y+1/2, -z+1/2'
'-x, -y, -z'
'x, -y-1/2, z-1/2'

loop_
_atom_site_label
_atom_site_type_symbol
_atom_site_fract_x
_atom_site_fract_y
_atom_site_fract_z
_atom_site_U_iso_or_equiv
_atom_site_adp_type
_atom_site_occupancy
_atom_site_site_symmetry_order
_atom_site_calc_flag
C1 C 0.5226(4) 0.61690(12) 0.8591(3) 0.0640(6) Uani 1 1 d
C2 C 0.3615(4) 0.63260(13) 0.8910(3) 0.0669(6) Uani 1 1 d
C3 C 0.2143(3) 0.58727(12) 0.8502(3) 0.0599(6) Uani 1 1 d
C4 C 0.2257(3) 0.52383(10) 0.7751(3) 0.0484(5) Uani 1 1 d
C5 C 0.0704(3) 0.47418(11) 0.7263(3) 0.0532(5) Uani 1 1 d
C6 C 0.1100(3) 0.40882(10) 0.6608(3) 0.0481(5) Uani 1 1 d
C7 C 0.2753(3) 0.40057(10) 0.6410(3) 0.0473(4) Uani 1 1 d
C8 C 0.3891(3) 0.50928(10) 0.7463(3) 0.0474(5) Uani 1 1 d
C9 C 0.5393(3) 0.55446(12) 0.7868(3) 0.0576(5) Uani 1 1 d
C10 C 0.3332(3) 0.33627(11) 0.5738(3) 0.0591(5) Uani 1 1 d
C11 C -0.0448(3) 0.35526(12) 0.6147(3) 0.0555(5) Uani 1 1 d
C12 C -0.0484(3) 0.32549(11) 0.7838(3) 0.0568(5) Uani 1 1 d
N N -0.0511(3) 0.30170(12) 0.9142(3) 0.0802(7) Uani 1 1 d
O1 O 0.41269(19) 0.44770(7) 0.67573(19) 0.0517(4) Uani 1 1 d
O2 O -0.0824(2) 0.48501(9) 0.7380(3) 0.0770(5) Uani 1 1 d
F1 F 0.2186(2) 0.32285(8) 0.3984(2) 0.0823(5) Uani 1 1 d
F2 F 0.3248(2) 0.28388(7) 0.6750(2) 0.0862(5) Uani 1 1 d
F3 F 0.5102(2) 0.33913(8) 0.5828(3) 0.0917(6) Uani 1 1 d
H1 H 0.625(4) 0.6477(14) 0.881(3) 0.070(7) Uiso 1 1 d
H2 H 0.352(4) 0.6740(14) 0.939(3) 0.077(8) Uiso 1 1 d
H3 H 0.097(4) 0.5945(13) 0.874(3) 0.073(7) Uiso 1 1 d
H9 H 0.653(3) 0.5406(12) 0.771(3) 0.060(6) Uiso 1 1 d
H11A H -0.031(4) 0.3193(15) 0.530(4) 0.083(8) Uiso 1 1 d
H11B H -0.166(4) 0.3780(12) 0.552(3) 0.068(7) Uiso 1 1 d

loop_
_atom_site_aniso_label
_atom_site_aniso_U_11
_atom_site_aniso_U_22
_atom_site_aniso_U_33
_atom_site_aniso_U_23
_atom_site_aniso_U_13
_atom_site_aniso_U_12
C1 0.0680(14) 0.0542(12) 0.0646(13) 0.0000(10) 0.0216(11) -0.0119(11)
C2 0.0818(17) 0.0496(13) 0.0644(13) -0.0077(11) 0.0245(12) 0.0013(12)
C3 0.0622(13) 0.0582(13) 0.0595(12) -0.0051(10) 0.0250(10) 0.0064(11)
C4 0.0496(11) 0.0462(10) 0.0489(10) 0.0031(8) 0.0196(8) 0.0046(8)
C5 0.0469(10) 0.0588(12) 0.0564(11) 0.0008(9) 0.0236(9) 0.0057(9)
C6 0.0449(10) 0.0502(11) 0.0492(10) 0.0006(9) 0.0192(8) -0.0018(8)
C7 0.0455(10) 0.0461(10) 0.0512(10) 0.0025(8) 0.0207(8) 0.0005(8)
C8 0.0489(10) 0.0446(10) 0.0491(10) 0.0035(8) 0.0202(8) 0.0036(8)
C9 0.0544(12) 0.0559(12) 0.0636(12) 0.0024(10) 0.0251(10) -0.0027(10)
C10 0.0591(12) 0.0514(12) 0.0737(13) -0.0047(10) 0.0341(11) -0.0026(10)
C11 0.0494(11) 0.0599(13) 0.0598(12) -0.0012(10) 0.0250(9) -0.0052(10)
C12 0.0526(11) 0.0491(11) 0.0741(13) 0.0031(10) 0.0314(10) 0.0007(9)
N 0.0914(16) 0.0722(14) 0.0907(15) 0.0181(12) 0.0509(13) 0.0105(12)
O1 0.0479(7) 0.0456(7) 0.0673(8) -0.0015(6) 0.0290(6) -0.0007(6)
O2 0.0579(9) 0.0771(11) 0.1085(14) -0.0145(10) 0.0468(9) 0.0029(8)
F1 0.0901(11) 0.0842(11) 0.0771(9) -0.0251(8) 0.0386(8) -0.0014(8)
F2 0.1145(13) 0.0468(7) 0.1077(12) 0.0111(7) 0.0560(10) 0.0090(8)
F3 0.0665(9) 0.0715(10) 0.1533(16) -0.0235(10) 0.0611(10) 0.0015(7)

loop_
_atom_type_symbol
_atom_type_description
_atom_type_scat_dispersion_real
_atom_type_scat_dispersion_imag
_atom_type_scat_source
C C 0.0181 0.0091 'International Tables Vol C Tables 4.2.6.8 and 6.1.1.4'
H H 0.0000 0.0000 'International Tables Vol C Tables 4.2.6.8 and 6.1.1.4'
N N 0.0311 0.0180 'International Tables Vol C Tables 4.2.6.8 and 6.1.1.4'
O O 0.0492 0.0322 'International Tables Vol C Tables 4.2.6.8 and 6.1.1.4'
F F 0.0727 0.0534 'International Tables Vol C Tables 4.2.6.8 and 6.1.1.4'

loop_
_geom_angle_atom_site_label_1
_geom_angle_atom_site_label_2
_geom_angle_atom_site_label_3
_geom_angle
C2 C1 C9 120.6(2)
C3 C2 C1 120.8(2)
C2 C3 C4 120.0(2)
C8 C4 C3 117.9(2)
C8 C4 C5 120.16(19)
C3 C4 C5 121.9(2)
O2 C5 C4 123.7(2)
O2 C5 C6 121.2(2)
C4 C5 C6 115.08(17)
C7 C6 C5 119.00(18)
C7 C6 C11 124.28(19)
C5 C6 C11 116.70(18)
C6 C7 O1 125.63(19)
C6 C7 C10 124.41(19)
O1 C7 C10 109.96(17)
O1 C8 C4 121.48(18)
O1 C8 C9 115.66(19)
C4 C8 C9 122.9(2)
C8 C9 C1 117.7(2)
F3 C10 F1 106.92(19)
F3 C10 F2 107.4(2)
F1 C10 F2 107.11(19)
F3 C10 C7 112.45(18)
F1 C10 C7 111.68(18)
F2 C10 C7 111.01(18)
C12 C11 C6 111.44(18)
N C12 C11 179.2(3)
C7 O1 C8 118.46(15)

loop_
_geom_bond_atom_site_label_1
_geom_bond_atom_site_label_2
_geom_bond_distance
C1 C2 1.384(4)
C1 C9 1.388(3)
C2 C3 1.369(3)
C3 C4 1.405(3)
C4 C8 1.383(3)
C4 C5 1.465(3)
C5 O2 1.222(3)
C5 C6 1.468(3)
C6 C7 1.339(3)
C6 C11 1.516(3)
C7 O1 1.345(2)
C7 C10 1.511(3)
C8 O1 1.381(2)
C8 C9 1.383(3)
C10 F3 1.322(3)
C10 F1 1.323(3)
C10 F2 1.324(3)
C11 C12 1.463(3)
C12 N 1.134(3)
